data_1571201
loop_
_publ_author_name
'Mdluli, Velabo'
'Lehnherr, Dan'
'Lam, Yu-Hong'
'Chaudhry, Mohammad T.'
'Newman, Justin A.'
'DaSilva, Jimmy O.'
'Regalado, Erik L.'

_publ_section_title
;
 Electrosynthesis of iminophosphoranes and applications in nickel
 catalysis.
;
_journal_issue 16
_journal_name_full 'Chemical science'
_journal_page_first 5980
_journal_page_last 5992
_journal_paper_doi 10.1039/d3sc05357a
_journal_volume 15
_journal_year 2024
_chemical_absolute_configuration ad
_chemical_formula_moiety 'C25 H24 N3 O P'
_chemical_formula_sum 'C25 H24 N3 O P'
_chemical_formula_weight 413.44
_space_group_crystal_system orthorhombic
_space_group_IT_number 19
_space_group_name_Hall 'P 2ac 2ab'
_space_group_name_H-M_alt 'P 21 21 21'
_atom_sites_solution_hydrogens geom
_atom_sites_solution_primary dual
_audit_creation_date 2022-11-04
_audit_creation_method
;
Olex2 1.5
(compiled 2022.04.07 svn.rca3783a0 for OlexSys, GUI svn.r6498)
;
_audit_update_record
;
2023-04-27 deposited with the CCDC.	2024-03-06 downloaded from the CCDC.
;
_cell_angle_alpha 90
_cell_angle_beta 90
_cell_angle_gamma 90
_cell_formula_units_Z 4
_cell_length_a 9.39428(9)
_cell_length_b 11.00098(13)
_cell_length_c 20.6966(2)
_cell_measurement_reflns_used 16242
_cell_measurement_temperature 100(2)
_cell_measurement_theta_max 77.2970
_cell_measurement_theta_min 4.0080
_cell_volume 2138.92(4)
_computing_cell_refinement 'CrysAlisPro 1.171.42.54a (Rigaku OD, 2022)'
_computing_data_collection 'CrysAlisPro 1.171.42.54a (Rigaku OD, 2022)'
_computing_data_reduction 'CrysAlisPro 1.171.42.54a (Rigaku OD, 2022)'
_computing_molecular_graphics 'Olex2 1.5 (Dolomanov et al., 2009)'
_computing_publication_material 'Olex2 1.5 (Dolomanov et al., 2009)'
_computing_structure_refinement 'XL  (Sheldrick, 2008)'
_computing_structure_solution 'SHELXT  (Sheldrick, 2015)'
_diffrn_ambient_environment N~2~
_diffrn_ambient_temperature 100(2)
_diffrn_detector 'Hybrid Pixel Array Detector'
_diffrn_detector_area_resol_mean 10.0000
_diffrn_detector_type HyPix
_diffrn_measured_fraction_theta_full 0.999
_diffrn_measured_fraction_theta_max 0.947
_diffrn_measurement_details
;
List of Runs (angles in degrees, time in seconds):

  # Type    Start    End  Width  t~exp~   \w     \q     \k     \f   Frames
#--------------------------------------------------------------------------
  1  \w    -80.00  22.00   0.50    0.05    --  -50.08  98.00 101.00  204
  2  \w    -46.00 -18.00   0.50    0.05    --  -90.00  38.00 120.00   56
  3  \w    -46.00 -18.00   0.50    0.05    --  -90.00  38.00  90.00   56
  4  \w    -46.00 -18.00   0.50    0.05    --  -90.00  38.00 -90.00   56
  5  \w    -33.00  23.00   0.50    0.05    --  -50.08  19.00 -30.00  112
  6  \w   -121.00 -42.00   0.50    0.05    --  -50.08 -38.00 -30.00  158
  7  \w   -161.00-115.00   0.50    0.05    --  -90.00 -77.00-120.00   92
  8  \w   -161.00-111.00   0.50    0.05    --  -90.00 -57.00-150.00  100
  9  \w   -161.00-111.00   0.50    0.05    --  -90.00 -57.00-180.00  100
 10  \w   -121.00 -42.00   0.50    0.05    --  -50.08 -38.00-120.00  158
 11  \w   -161.00 -81.00   0.50    0.05    --  -90.00 -45.00  93.00  160
 12  \w   -121.00 -42.00   0.50    0.05    --  -50.08 -38.00 150.00  158
 13  \w   -121.00 -65.00   0.50    0.05    --  -50.08 -38.00  30.00  112
 14  \w   -161.00 -79.00   0.50    0.05    --  -90.00 -87.00-111.00  164
 15  \w   -161.00 -98.00   0.50    0.05    --  -90.00-125.00-180.00  126
 16  \w    -11.00  71.00   0.50    0.05    --   50.08 -77.00   0.00  164
 17  \w     35.00  98.00   0.50    0.05    --  107.23 -77.00 -60.00  126
 18  \w     35.00  64.00   0.50    0.05    --  107.23 -57.00 -90.00   58
 19  \w     35.00  64.00   0.50    0.05    --  107.23 -57.00 -30.00   58
 20  \w     35.00  64.00   0.50    0.05    --  107.23 -57.00  30.00   58
 21  \w     35.00  64.00   0.50    0.05    --  107.23 -57.00  90.00   58
 22  \w    106.00 178.00   0.50    0.05    --  107.23  98.00 101.00  144
;
_diffrn_measurement_device 'four-circle diffractometer'
_diffrn_measurement_device_type 'XtaLAB Synergy, Dualflex, HyPix'
_diffrn_measurement_method '\w scans'
_diffrn_orient_matrix_type 'CrysAlisPro convention (1999,Acta A55,543-557)'
_diffrn_orient_matrix_UB_11 0.0897681000
_diffrn_orient_matrix_UB_12 0.0888421000
_diffrn_orient_matrix_UB_13 -0.0406258000
_diffrn_orient_matrix_UB_21 -0.0171296000
_diffrn_orient_matrix_UB_22 0.0978559000
_diffrn_orient_matrix_UB_23 0.0526753000
_diffrn_orient_matrix_UB_31 0.1361830000
_diffrn_orient_matrix_UB_32 -0.0463094000
_diffrn_orient_matrix_UB_33 0.0333737000
_diffrn_radiation_monochromator mirror
_diffrn_radiation_probe x-ray
_diffrn_radiation_type 'Cu K\a'
_diffrn_radiation_wavelength 1.54184
_diffrn_reflns_av_R_equivalents 0.0321
_diffrn_reflns_av_unetI/netI 0.0227
_diffrn_reflns_Laue_measured_fraction_full 0.999
_diffrn_reflns_Laue_measured_fraction_max 0.947
_diffrn_reflns_limit_h_max 11
_diffrn_reflns_limit_h_min -8
_diffrn_reflns_limit_k_max 13
_diffrn_reflns_limit_k_min -13
_diffrn_reflns_limit_l_max 25
_diffrn_reflns_limit_l_min -26
_diffrn_reflns_number 20050
_diffrn_reflns_point_group_measured_fraction_full 0.997
_diffrn_reflns_point_group_measured_fraction_max 0.923
_diffrn_reflns_theta_full 67.684
_diffrn_reflns_theta_max 77.560
_diffrn_reflns_theta_min 4.272
_diffrn_source 'micro-focus sealed X-ray tube'
_diffrn_source_type 'PhotonJet (Cu) X-ray Source'
_exptl_absorpt_coefficient_mu 1.303
_exptl_absorpt_correction_T_max 1.243
_exptl_absorpt_correction_T_min 0.786
_exptl_absorpt_correction_type multi-scan
_exptl_absorpt_process_details
;
CrysAlisPro 1.171.42.54a (Rigaku Oxford Diffraction, 2022)
Empirical absorption correction using spherical harmonics,
implemented in SCALE3 ABSPACK scaling algorithm.
;
_exptl_crystal_colour colourless
_exptl_crystal_colour_primary colourless
_exptl_crystal_density_diffrn 1.284
_exptl_crystal_description block
_exptl_crystal_F_000 872
_exptl_crystal_recrystallization_method 'Re-crystallisation from solvent: acetonitrile, acetone'
_exptl_crystal_size_max 0.325
_exptl_crystal_size_mid 0.212
_exptl_crystal_size_min 0.188
_refine_diff_density_max 0.235
_refine_diff_density_min -0.282
_refine_diff_density_rms 0.033
_refine_ls_abs_structure_details
;
 Flack x determined using 1680 quotients [(I+)-(I-)]/[(I+)+(I-)]
 (Parsons, Flack and Wagner, Acta Cryst. B69 (2013) 249-259).
;
_refine_ls_abs_structure_Flack -0.014(7)
_refine_ls_extinction_coef 0.0019(2)
_refine_ls_extinction_expression Fc^*^=kFc[1+0.001xFc^2^\l^3^/sin(2\q)]^-1/4^
_refine_ls_extinction_method 'SHELXL-2018/3 (Sheldrick 2018)'
_refine_ls_goodness_of_fit_ref 1.040
_refine_ls_hydrogen_treatment constr
_refine_ls_matrix_type full
_refine_ls_number_parameters 274
_refine_ls_number_reflns 4197
_refine_ls_number_restraints 0
_refine_ls_restrained_S_all 1.040
_refine_ls_R_factor_all 0.0263
_refine_ls_R_factor_gt 0.0257
_refine_ls_shift/su_max 0.000
_refine_ls_shift/su_mean 0.000
_refine_ls_structure_factor_coef Fsqd
_refine_ls_weighting_details 'w=1/[\s^2^(Fo^2^)+(0.0310P)^2^+0.5366P] where P=(Fo^2^+2Fc^2^)/3'
_refine_ls_weighting_scheme calc
_refine_ls_wR_factor_gt 0.0644
_refine_ls_wR_factor_ref 0.0649
_reflns_Friedel_coverage 0.712
_reflns_Friedel_fraction_full 0.996
_reflns_Friedel_fraction_max 0.893
_reflns_number_gt 4100
_reflns_number_total 4197
_reflns_threshold_expression 'I > 2\s(I)'
_cod_data_source_file d3sc05357a2.cif
_cod_data_source_block Compound_R_23
_cod_depositor_comments 'Adding full bibliography for 1571196--1571204.cif.'
_cod_original_cell_volume 2138.91(4)
_cod_database_code 1571201
_shelx_shelxl_version_number 2018/3
_chemical_oxdiff_formula 'C25 H24 N3 O P '
_chemical_oxdiff_usercomment 5057422-0090
_shelx_space_group_comment
;
The symmetry employed for this shelxl refinement is uniquely defined
by the following loop, which should always be used as a source of
symmetry information in preference to the above space-group names.
They are only intended as comments.
;
_shelx_estimated_absorpt_t_max 0.792
_shelx_estimated_absorpt_t_min 0.677
_olex2_refinement_description
;
1.a Ternary CH refined with riding coordinates:
 C10(H10), C11(H11)
1.b Secondary CH2 refined with riding coordinates:
 C9(H9A,H9B)
1.c Aromatic/amide H refined with riding coordinates:
 C3(H3), C4(H4), C5(H5), C6(H6), C15(H15), C16(H16), C17(H17), C18(H18),
 C19(H19), C21(H21), C22(H22), C23(H23), C24(H24), C25(H25)
1.d Idealised Me refined as rotating group:
 C12(H12A,H12B,H12C), C13(H13A,H13B,H13C)
;
_olex2_submission_special_instructions 'No special instructions were received'
_oxdiff_exptl_absorpt_empirical_details
;
Empirical correction (ABSPACK) includes:
- Absorption correction using spherical harmonics
- Frame scaling
- Detector area scaling
;
_oxdiff_exptl_absorpt_empirical_full_max 1.243
_oxdiff_exptl_absorpt_empirical_full_min 0.786

loop_
_space_group_symop_operation_xyz
'x, y, z'
'-x+1/2, -y, z+1/2'
'x+1/2, -y+1/2, -z'
'-x, y+1/2, -z+1/2'

loop_
_atom_site_label
_atom_site_type_symbol
_atom_site_fract_x
_atom_site_fract_y
_atom_site_fract_z
_atom_site_U_iso_or_equiv
_atom_site_adp_type
_atom_site_occupancy
_atom_site_site_symmetry_order
_atom_site_calc_flag
_atom_site_refinement_flags_posn
_atom_site_refinement_flags_adp
_atom_site_refinement_flags_occupancy
_atom_site_disorder_assembly
_atom_site_disorder_group
P1 P 0.10317(5) 0.08991(4) 0.10972(2) 0.01645(12) Uani 1 1 d . . . . .
O1 O 0.52129(13) 0.31826(12) 0.10196(7) 0.0236(3) Uani 1 1 d . . . . .
N1 N -0.05883(16) 0.07095(15) 0.08696(8) 0.0216(4) Uani 1 1 d . . . . .
N2 N -0.22146(17) -0.09675(15) 0.11562(9) 0.0270(4) Uani 1 1 d . . . . .
N3 N 0.40357(17) 0.16194(14) 0.14903(8) 0.0201(3) Uani 1 1 d . . . . .
C1 C -0.13936(19) -0.02039(17) 0.10350(9) 0.0189(4) Uani 1 1 d . . . . .
C2 C 0.14008(19) 0.24230(17) 0.07949(9) 0.0174(4) Uani 1 1 d . . . . .
C3 C 0.0262(2) 0.29763(18) 0.04708(9) 0.0203(4) Uani 1 1 d . . . . .
H3 H -0.061159 0.254841 0.042841 0.024 Uiso 1 1 calc R U . . .
C4 C 0.0380(2) 0.41358(19) 0.02101(9) 0.0225(4) Uani 1 1 d . . . . .
H4 H -0.040469 0.448736 -0.001094 0.027 Uiso 1 1 calc R U . . .
C5 C 0.1635(2) 0.47786(19) 0.02714(10) 0.0237(4) Uani 1 1 d . . . . .
H5 H 0.171127 0.557956 0.010329 0.028 Uiso 1 1 calc R U . . .
C6 C 0.2782(2) 0.42437(18) 0.05803(9) 0.0223(4) Uani 1 1 d . . . . .
H6 H 0.364812 0.468355 0.061772 0.027 Uiso 1 1 calc R U . . .
C7 C 0.2696(2) 0.30712(17) 0.08389(9) 0.0185(4) Uani 1 1 d . . . . .
C8 C 0.39852(19) 0.25619(16) 0.11405(9) 0.0186(4) Uani 1 1 d . . . . .
C9 C 0.6308(2) 0.2545(2) 0.13788(10) 0.0274(5) Uani 1 1 d . . . . .
H9A H 0.671965 0.307659 0.171660 0.033 Uiso 1 1 calc R U . . .
H9B H 0.707970 0.227235 0.108743 0.033 Uiso 1 1 calc R U . . .
C10 C 0.55410(19) 0.14449(18) 0.16859(10) 0.0216(4) Uani 1 1 d . . . . .
H10 H 0.591170 0.067888 0.148744 0.026 Uiso 1 1 calc R U . . .
C11 C 0.5698(2) 0.13693(19) 0.24214(10) 0.0243(4) Uani 1 1 d . . . . .
H11 H 0.529388 0.212709 0.261528 0.029 Uiso 1 1 calc R U . . .
C12 C 0.7272(2) 0.1279(2) 0.26112(11) 0.0333(5) Uani 1 1 d . . . . .
H12A H 0.768419 0.054063 0.242388 0.050 Uiso 1 1 calc R U . . .
H12B H 0.735393 0.124723 0.308294 0.050 Uiso 1 1 calc R U . . .
H12C H 0.778399 0.199214 0.244810 0.050 Uiso 1 1 calc R U . . .
C13 C 0.4888(2) 0.0283(2) 0.26920(11) 0.0331(5) Uani 1 1 d . . . . .
H13A H 0.388080 0.034757 0.257425 0.050 Uiso 1 1 calc R U . . .
H13B H 0.497968 0.027020 0.316367 0.050 Uiso 1 1 calc R U . . .
H13C H 0.528382 -0.046921 0.251224 0.050 Uiso 1 1 calc R U . . .
C14 C 0.21283(19) -0.02582(17) 0.07282(9) 0.0188(4) Uani 1 1 d . . . . .
C15 C 0.1786(2) -0.05935(18) 0.00917(9) 0.0219(4) Uani 1 1 d . . . . .
H15 H 0.105920 -0.017222 -0.013582 0.026 Uiso 1 1 calc R U . . .
C16 C 0.2510(2) -0.15400(19) -0.02034(10) 0.0256(4) Uani 1 1 d . . . . .
H16 H 0.226471 -0.177958 -0.063004 0.031 Uiso 1 1 calc R U . . .
C17 C 0.3596(2) -0.21399(19) 0.01240(10) 0.0266(5) Uani 1 1 d . . . . .
H17 H 0.410056 -0.277986 -0.008228 0.032 Uiso 1 1 calc R U . . .
C18 C 0.3943(2) -0.18068(18) 0.07498(10) 0.0258(4) Uani 1 1 d . . . . .
H18 H 0.468741 -0.221792 0.097089 0.031 Uiso 1 1 calc R U . . .
C19 C 0.32095(19) -0.08752(17) 0.10551(10) 0.0212(4) Uani 1 1 d . . . . .
H19 H 0.344245 -0.065708 0.148643 0.025 Uiso 1 1 calc R U . . .
C20 C 0.11371(19) 0.07694(17) 0.19622(9) 0.0179(4) Uani 1 1 d . . . . .
C21 C 0.08352(19) -0.03690(17) 0.22297(9) 0.0198(4) Uani 1 1 d . . . . .
H21 H 0.069001 -0.105154 0.195630 0.024 Uiso 1 1 calc R U . . .
C22 C 0.07480(19) -0.04993(19) 0.28960(9) 0.0221(4) Uani 1 1 d . . . . .
H22 H 0.055267 -0.127301 0.307960 0.026 Uiso 1 1 calc R U . . .
C23 C 0.0946(2) 0.05005(19) 0.32922(9) 0.0248(4) Uani 1 1 d . . . . .
H23 H 0.087647 0.041123 0.374762 0.030 Uiso 1 1 calc R U . . .
C24 C 0.1247(2) 0.16337(19) 0.30286(9) 0.0243(4) Uani 1 1 d . . . . .
H24 H 0.138322 0.231594 0.330317 0.029 Uiso 1 1 calc R U . . .
C25 C 0.13485(19) 0.17661(17) 0.23643(9) 0.0202(4) Uani 1 1 d . . . . .
H25 H 0.156243 0.253841 0.218341 0.024 Uiso 1 1 calc R U . . .

loop_
_atom_site_aniso_label
_atom_site_aniso_U_11
_atom_site_aniso_U_22
_atom_site_aniso_U_33
_atom_site_aniso_U_23
_atom_site_aniso_U_13
_atom_site_aniso_U_12
P1 0.0160(2) 0.0176(2) 0.0157(2) 0.00034(19) -0.00088(17) 0.00083(18)
O1 0.0171(6) 0.0264(7) 0.0273(7) 0.0032(6) 0.0008(5) -0.0029(5)
N1 0.0184(7) 0.0233(8) 0.0230(8) 0.0034(7) -0.0024(6) -0.0005(7)
N2 0.0253(8) 0.0219(8) 0.0337(9) 0.0022(8) -0.0071(7) -0.0006(7)
N3 0.0164(7) 0.0197(8) 0.0243(8) -0.0014(7) -0.0008(7) 0.0009(7)
C1 0.0197(9) 0.0184(9) 0.0186(9) -0.0027(8) -0.0032(7) 0.0047(7)
C2 0.0196(9) 0.0181(9) 0.0145(8) -0.0005(7) 0.0014(7) 0.0024(7)
C3 0.0208(9) 0.0223(10) 0.0179(9) -0.0016(8) -0.0006(7) 0.0030(8)
C4 0.0258(9) 0.0244(10) 0.0173(9) 0.0013(9) -0.0002(7) 0.0085(9)
C5 0.0292(10) 0.0221(10) 0.0197(9) 0.0043(8) 0.0048(8) 0.0030(8)
C6 0.0225(9) 0.0226(10) 0.0218(9) 0.0004(8) 0.0061(7) -0.0012(8)
C7 0.0197(9) 0.0203(9) 0.0155(8) -0.0009(8) 0.0034(7) 0.0017(7)
C8 0.0179(8) 0.0191(9) 0.0187(8) -0.0024(8) 0.0021(8) -0.0010(7)
C9 0.0172(9) 0.0309(11) 0.0340(11) 0.0057(9) -0.0028(8) -0.0001(8)
C10 0.0156(9) 0.0211(9) 0.0280(10) -0.0008(8) -0.0012(7) 0.0006(7)
C11 0.0210(10) 0.0240(10) 0.0279(11) 0.0001(9) -0.0039(8) 0.0025(8)
C12 0.0232(10) 0.0423(14) 0.0345(12) 0.0044(10) -0.0074(9) -0.0023(10)
C13 0.0270(11) 0.0382(13) 0.0342(12) 0.0114(10) -0.0057(9) -0.0028(10)
C14 0.0183(9) 0.0166(9) 0.0213(9) -0.0002(8) 0.0022(7) -0.0018(7)
C15 0.0205(9) 0.0252(10) 0.0199(9) -0.0004(8) 0.0011(7) -0.0041(8)
C16 0.0259(10) 0.0285(11) 0.0223(10) -0.0066(9) 0.0042(8) -0.0077(9)
C17 0.0280(11) 0.0202(10) 0.0317(11) -0.0040(9) 0.0097(9) -0.0014(8)
C18 0.0251(10) 0.0208(10) 0.0314(11) 0.0015(8) 0.0027(9) 0.0021(9)
C19 0.0216(9) 0.0200(9) 0.0221(9) -0.0001(9) -0.0003(7) -0.0001(8)
C20 0.0144(8) 0.0210(9) 0.0182(8) -0.0002(8) -0.0002(7) 0.0017(8)
C21 0.0173(9) 0.0207(9) 0.0214(9) -0.0005(8) -0.0027(7) -0.0007(8)
C22 0.0198(9) 0.0238(10) 0.0226(10) 0.0049(8) -0.0020(7) -0.0025(8)
C23 0.0258(9) 0.0319(11) 0.0168(9) 0.0011(8) -0.0013(8) 0.0013(9)
C24 0.0270(10) 0.0247(10) 0.0210(9) -0.0047(8) -0.0024(8) 0.0029(9)
C25 0.0195(9) 0.0176(9) 0.0234(10) -0.0002(8) -0.0007(7) 0.0017(7)

loop_
_atom_type_symbol
_atom_type_description
_atom_type_scat_dispersion_real
_atom_type_scat_dispersion_imag
_atom_type_scat_source
C C 0.0181 0.0091 'International Tables Vol C Tables 4.2.6.8 and 6.1.1.4'
H H 0.0000 0.0000 'International Tables Vol C Tables 4.2.6.8 and 6.1.1.4'
N N 0.0311 0.0180 'International Tables Vol C Tables 4.2.6.8 and 6.1.1.4'
O O 0.0492 0.0322 'International Tables Vol C Tables 4.2.6.8 and 6.1.1.4'
P P 0.2955 0.4335 'International Tables Vol C Tables 4.2.6.8 and 6.1.1.4'

loop_
_exptl_crystal_face_index_h
_exptl_crystal_face_index_k
_exptl_crystal_face_index_l
_exptl_crystal_face_perp_dist
2 1 1 0.0947
0 1 -1 0.1600
-1 -1 0 0.0693
0 -1 1 0.1349
1 0 1 0.1037
-1 2 -2 0.1692
0 -2 1 0.1237
-2 -2 -1 0.0758
-1 0 -1 0.1166
1 1 1 0.1078
-1 -1 -1 0.0851
0 -1 0 0.1175
-1 -2 -1 0.0901
-2 -1 -2 0.0971
1 1 2 0.1045
0 2 1 0.1412
0 -2 -1 0.1094
1 -2 0 0.1256
-1 2 0 0.1639
1 0 -2 0.0730
-1 0 2 0.1151
0 0 1 0.1279
0 1 2 0.0831
-1 0 -2 0.1166
1 -2 -2 0.0981
0 -1 -2 0.1117
1 -1 -2 0.0777
2 0 -1 0.0719
0 1 -2 0.1436

loop_
_geom_angle_atom_site_label_1
_geom_angle_atom_site_label_2
_geom_angle_atom_site_label_3
_geom_angle
_geom_angle_site_symmetry_1
_geom_angle_site_symmetry_3
_geom_angle_publ_flag
N1 P1 C2 101.48(8) . . ?
N1 P1 C14 108.94(9) . . ?
N1 P1 C20 109.49(8) . . ?
C14 P1 C2 113.23(8) . . ?
C20 P1 C2 113.84(9) . . ?
C20 P1 C14 109.47(9) . . ?
C8 O1 C9 105.30(14) . . ?
C1 N1 P1 124.94(14) . . ?
C8 N3 C10 107.33(16) . . ?
N2 C1 N1 173.9(2) . . ?
C3 C2 P1 114.73(14) . . ?
C3 C2 C7 117.97(17) . . ?
C7 C2 P1 127.28(14) . . ?
C2 C3 H3 119.2 . . ?
C4 C3 C2 121.56(18) . . ?
C4 C3 H3 119.2 . . ?
C3 C4 H4 119.9 . . ?
C5 C4 C3 120.19(18) . . ?
C5 C4 H4 119.9 . . ?
C4 C5 H5 120.4 . . ?
C4 C5 C6 119.29(18) . . ?
C6 C5 H5 120.4 . . ?
C5 C6 H6 119.2 . . ?
C5 C6 C7 121.62(19) . . ?
C7 C6 H6 119.2 . . ?
C2 C7 C8 122.90(17) . . ?
C6 C7 C2 119.34(17) . . ?
C6 C7 C8 117.76(17) . . ?
O1 C8 C7 115.29(15) . . ?
N3 C8 O1 118.92(17) . . ?
N3 C8 C7 125.80(17) . . ?
O1 C9 H9A 110.7 . . ?
O1 C9 H9B 110.7 . . ?
O1 C9 C10 105.02(15) . . ?
H9A C9 H9B 108.8 . . ?
C10 C9 H9A 110.7 . . ?
C10 C9 H9B 110.7 . . ?
N3 C10 C9 103.33(15) . . ?
N3 C10 H10 109.2 . . ?
N3 C10 C11 111.71(16) . . ?
C9 C10 H10 109.2 . . ?
C11 C10 C9 113.98(16) . . ?
C11 C10 H10 109.2 . . ?
C10 C11 H11 108.5 . . ?
C10 C11 C12 110.55(17) . . ?
C12 C11 H11 108.5 . . ?
C13 C11 C10 111.09(17) . . ?
C13 C11 H11 108.5 . . ?
C13 C11 C12 109.66(18) . . ?
C11 C12 H12A 109.5 . . ?
C11 C12 H12B 109.5 . . ?
C11 C12 H12C 109.5 . . ?
H12A C12 H12B 109.5 . . ?
H12A C12 H12C 109.5 . . ?
H12B C12 H12C 109.5 . . ?
C11 C13 H13A 109.5 . . ?
C11 C13 H13B 109.5 . . ?
C11 C13 H13C 109.5 . . ?
H13A C13 H13B 109.5 . . ?
H13A C13 H13C 109.5 . . ?
H13B C13 H13C 109.5 . . ?
C15 C14 P1 116.79(14) . . ?
C19 C14 P1 123.53(15) . . ?
C19 C14 C15 119.54(17) . . ?
C14 C15 H15 120.1 . . ?
C16 C15 C14 119.87(19) . . ?
C16 C15 H15 120.1 . . ?
C15 C16 H16 119.9 . . ?
C15 C16 C17 120.13(19) . . ?
C17 C16 H16 119.9 . . ?
C16 C17 H17 119.9 . . ?
C18 C17 C16 120.18(19) . . ?
C18 C17 H17 119.9 . . ?
C17 C18 H18 119.9 . . ?
C17 C18 C19 120.3(2) . . ?
C19 C18 H18 119.9 . . ?
C14 C19 H19 120.0 . . ?
C18 C19 C14 119.99(18) . . ?
C18 C19 H19 120.0 . . ?
C21 C20 P1 117.00(14) . . ?
C25 C20 P1 122.74(15) . . ?
C25 C20 C21 119.88(17) . . ?
C20 C21 H21 120.1 . . ?
C22 C21 C20 119.83(18) . . ?
C22 C21 H21 120.1 . . ?
C21 C22 H22 120.1 . . ?
C23 C22 C21 119.87(18) . . ?
C23 C22 H22 120.1 . . ?
C22 C23 H23 119.7 . . ?
C22 C23 C24 120.50(17) . . ?
C24 C23 H23 119.7 . . ?
C23 C24 H24 120.1 . . ?
C25 C24 C23 119.84(18) . . ?
C25 C24 H24 120.1 . . ?
C20 C25 H25 120.0 . . ?
C24 C25 C20 120.07(18) . . ?
C24 C25 H25 120.0 . . ?

loop_
_geom_bond_atom_site_label_1
_geom_bond_atom_site_label_2
_geom_bond_distance
_geom_bond_site_symmetry_2
_geom_bond_publ_flag
P1 N1 1.6068(16) . ?
P1 C2 1.8227(19) . ?
P1 C14 1.8070(19) . ?
P1 C20 1.7986(18) . ?
O1 C8 1.364(2) . ?
O1 C9 1.450(2) . ?
N1 C1 1.304(2) . ?
N2 C1 1.168(2) . ?
N3 C8 1.266(2) . ?
N3 C10 1.483(2) . ?
C2 C3 1.402(2) . ?
C2 C7 1.414(3) . ?
C3 H3 0.9500 . ?
C3 C4 1.389(3) . ?
C4 H4 0.9500 . ?
C4 C5 1.381(3) . ?
C5 H5 0.9500 . ?
C5 C6 1.384(3) . ?
C6 H6 0.9500 . ?
C6 C7 1.399(3) . ?
C7 C8 1.473(3) . ?
C9 H9A 0.9900 . ?
C9 H9B 0.9900 . ?
C9 C10 1.545(3) . ?
C10 H10 1.0000 . ?
C10 C11 1.532(3) . ?
C11 H11 1.0000 . ?
C11 C12 1.533(3) . ?
C11 C13 1.524(3) . ?
C12 H12A 0.9800 . ?
C12 H12B 0.9800 . ?
C12 H12C 0.9800 . ?
C13 H13A 0.9800 . ?
C13 H13B 0.9800 . ?
C13 H13C 0.9800 . ?
C14 C15 1.405(3) . ?
C14 C19 1.396(3) . ?
C15 H15 0.9500 . ?
C15 C16 1.386(3) . ?
C16 H16 0.9500 . ?
C16 C17 1.391(3) . ?
C17 H17 0.9500 . ?
C17 C18 1.385(3) . ?
C18 H18 0.9500 . ?
C18 C19 1.387(3) . ?
C19 H19 0.9500 . ?
C20 C21 1.398(3) . ?
C20 C25 1.391(3) . ?
C21 H21 0.9500 . ?
C21 C22 1.389(3) . ?
C22 H22 0.9500 . ?
C22 C23 1.384(3) . ?
C23 H23 0.9500 . ?
C23 C24 1.390(3) . ?
C24 H24 0.9500 . ?
C24 C25 1.386(3) . ?
C25 H25 0.9500 . ?

loop_
_geom_torsion_atom_site_label_1
_geom_torsion_atom_site_label_2
_geom_torsion_atom_site_label_3
_geom_torsion_atom_site_label_4
_geom_torsion
_geom_torsion_site_symmetry_1
_geom_torsion_site_symmetry_2
_geom_torsion_site_symmetry_3
_geom_torsion_site_symmetry_4
_geom_torsion_publ_flag
P1 C2 C3 C4 -179.71(14) . . . . ?
P1 C2 C7 C6 -179.65(14) . . . . ?
P1 C2 C7 C8 1.1(3) . . . . ?
P1 C14 C15 C16 -175.01(15) . . . . ?
P1 C14 C19 C18 175.85(15) . . . . ?
P1 C20 C21 C22 -173.12(14) . . . . ?
P1 C20 C25 C24 172.11(14) . . . . ?
O1 C9 C10 N3 -3.0(2) . . . . ?
O1 C9 C10 C11 -124.42(17) . . . . ?
N1 P1 C2 C3 0.02(16) . . . . ?
N1 P1 C2 C7 -178.24(16) . . . . ?
N1 P1 C14 C15 37.26(17) . . . . ?
N1 P1 C14 C19 -138.29(16) . . . . ?
N1 P1 C20 C21 65.84(16) . . . . ?
N1 P1 C20 C25 -107.06(16) . . . . ?
N3 C10 C11 C12 -176.03(17) . . . . ?
N3 C10 C11 C13 62.0(2) . . . . ?
C2 P1 N1 C1 -172.05(16) . . . . ?
C2 P1 C14 C15 -74.84(17) . . . . ?
C2 P1 C14 C19 109.61(16) . . . . ?
C2 P1 C20 C21 178.62(14) . . . . ?
C2 P1 C20 C25 5.72(19) . . . . ?
C2 C3 C4 C5 -0.6(3) . . . . ?
C2 C7 C8 O1 166.17(16) . . . . ?
C2 C7 C8 N3 -13.6(3) . . . . ?
C3 C2 C7 C6 2.1(3) . . . . ?
C3 C2 C7 C8 -177.08(17) . . . . ?
C3 C4 C5 C6 1.6(3) . . . . ?
C4 C5 C6 C7 -0.7(3) . . . . ?
C5 C6 C7 C2 -1.2(3) . . . . ?
C5 C6 C7 C8 178.07(17) . . . . ?
C6 C7 C8 O1 -13.1(2) . . . . ?
C6 C7 C8 N3 167.17(18) . . . . ?
C7 C2 C3 C4 -1.3(3) . . . . ?
C8 O1 C9 C10 3.0(2) . . . . ?
C8 N3 C10 C9 1.9(2) . . . . ?
C8 N3 C10 C11 124.83(17) . . . . ?
C9 O1 C8 N3 -2.1(2) . . . . ?
C9 O1 C8 C7 178.11(16) . . . . ?
C9 C10 C11 C12 -59.4(2) . . . . ?
C9 C10 C11 C13 178.65(17) . . . . ?
C10 N3 C8 O1 0.1(2) . . . . ?
C10 N3 C8 C7 179.82(17) . . . . ?
C14 P1 N1 C1 68.27(18) . . . . ?
C14 P1 C2 C3 116.60(14) . . . . ?
C14 P1 C2 C7 -61.66(19) . . . . ?
C14 P1 C20 C21 -53.53(16) . . . . ?
C14 P1 C20 C25 133.58(16) . . . . ?
C14 C15 C16 C17 -1.4(3) . . . . ?
C15 C14 C19 C18 0.4(3) . . . . ?
C15 C16 C17 C18 1.0(3) . . . . ?
C16 C17 C18 C19 0.2(3) . . . . ?
C17 C18 C19 C14 -0.9(3) . . . . ?
C19 C14 C15 C16 0.7(3) . . . . ?
C20 P1 N1 C1 -51.43(19) . . . . ?
C20 P1 C2 C3 -117.50(14) . . . . ?
C20 P1 C2 C7 64.24(18) . . . . ?
C20 P1 C14 C15 156.97(14) . . . . ?
C20 P1 C14 C19 -18.58(18) . . . . ?
C20 C21 C22 C23 0.6(3) . . . . ?
C21 C20 C25 C24 -0.6(3) . . . . ?
C21 C22 C23 C24 -0.7(3) . . . . ?
C22 C23 C24 C25 0.1(3) . . . . ?
C23 C24 C25 C20 0.6(3) . . . . ?
C25 C20 C21 C22 0.0(3) . . . . ?

loop_
_exptl_oxdiff_crystal_face_indexfrac_h
_exptl_oxdiff_crystal_face_indexfrac_k
_exptl_oxdiff_crystal_face_indexfrac_l
_exptl_oxdiff_crystal_face_x
_exptl_oxdiff_crystal_face_y
_exptl_oxdiff_crystal_face_z
2.0016 0.9997 0.9964 0.2280 0.1160 0.2595
0.0006 0.9997 -1.0020 0.1296 0.0450 -0.0797
-1.0011 -0.9997 0.0028 -0.1788 -0.0805 -0.0899
-0.0006 -0.9997 1.0020 -0.1296 -0.0450 0.0797
1.0005 0.0000 0.9992 0.0492 0.0355 0.1696
-0.9991 1.9996 -2.0036 0.1694 0.1072 -0.2955
-0.0014 -1.9996 1.0044 -0.2186 -0.1427 0.1259
-2.0025 -1.9997 -0.9940 -0.3170 -0.2137 -0.2133
-1.0005 -0.0000 -0.9992 -0.0492 -0.0355 -0.1696
1.0014 1.0000 0.9968 0.1382 0.1332 0.1233
-1.0014 -1.0000 -0.9968 -0.1382 -0.1332 -0.1233
-0.0009 -0.9999 0.0024 -0.0890 -0.0977 0.0463
-1.0022 -1.9999 -0.9945 -0.2272 -0.2309 -0.0771
-2.0019 -1.0000 -1.9960 -0.1875 -0.1687 -0.2929
1.0016 1.0002 1.9965 0.0977 0.1859 0.1567
0.0020 2.0002 0.9949 0.1375 0.2481 -0.0592
-0.0020 -2.0002 -0.9949 -0.1375 -0.2481 0.0592
0.9985 -2.0001 0.0043 -0.0882 -0.2126 0.2288
-0.9985 2.0001 -0.0043 0.0882 0.2126 -0.2288
0.9997 -0.0008 -1.9998 0.1709 -0.1225 0.0694
-0.9997 0.0008 1.9998 -0.1709 0.1225 -0.0694
0.0003 0.0003 0.9997 -0.0406 0.0527 0.0334
0.0014 1.0005 1.9969 0.0079 0.2031 0.0205
-1.0008 -0.0003 -1.9989 -0.0087 -0.0882 -0.2030
0.9980 -2.0007 -1.9950 -0.0071 -0.3180 0.1620
-0.0014 -1.0005 -1.9969 -0.0079 -0.2031 -0.0205
0.9989 -1.0008 -1.9974 0.0819 -0.2203 0.1157
2.0002 -0.0008 -1.0006 0.2201 -0.0870 0.2390
0.0003 0.9994 -2.0017 0.1701 -0.0077 -0.1130
